data_2233097
loop_
_publ_author_name
'Lakshmanan, D.'
'Murugavel, S.'
'Kannan, D.'
'Bakthadoss, M.'

_publ_section_title
;
 1'-Methyl-4'-(4-methylphenyl)dispiro[1-benzopyran-3(4<i>H</i>),3'-pyrrolidine-2',3''-indoline]-2,2''-dione
;
_journal_coeditor_code BT5735
_journal_issue 1
_journal_name_full 'Acta Crystallographica Section E'
_journal_page_first o11
_journal_paper_doi 10.1107/S1600536811051440
_journal_volume 68
_journal_year 2012
_chemical_formula_iupac 'C27 H24 N2 O3'
_chemical_formula_moiety 'C27 H24 N2 O3'
_chemical_formula_sum 'C27 H24 N2 O3'
_chemical_formula_weight 424.48
_chemical_name_systematic
;
1'-Methyl-4'-(4-methylphenyl)dispiro[1-benzopyran-3(4<i>H</i>),3'-
pyrrolidine-2',3''-indoline]-2,2''-dione
;
_space_group_IT_number 14
_symmetry_cell_setting monoclinic
_symmetry_space_group_name_Hall '-P 2ybc'
_symmetry_space_group_name_H-M 'P 1 21/c 1'
_atom_sites_solution_hydrogens geom
_atom_sites_solution_primary direct
_atom_sites_solution_secondary difmap
_audit_creation_method SHELXL-97
_cell_angle_alpha 90.00
_cell_angle_beta 104.043(2)
_cell_angle_gamma 90.00
_cell_formula_units_Z 4
_cell_length_a 10.4543(3)
_cell_length_b 14.6018(4)
_cell_length_c 14.7266(4)
_cell_measurement_reflns_used 7063
_cell_measurement_temperature 293(2)
_cell_measurement_theta_max 31.2
_cell_measurement_theta_min 2.0
_cell_volume 2180.85(11)
_computing_cell_refinement 'APEX2 and SAINT (Bruker, 2004)'
_computing_data_collection 'APEX2 (Bruker, 2004)'
_computing_data_reduction 'SAINT and XPREP (Bruker, 2004)'
_computing_molecular_graphics 'ORTEP-3 (Farrugia, 1997)'
_computing_publication_material 'SHELXL97 (Sheldrick, 2008) and PLATON (Spek, 2009)'
_computing_structure_refinement 'SHELXL97 (Sheldrick, 2008)'
_computing_structure_solution 'SHELXS97 (Sheldrick, 2008)'
_diffrn_ambient_temperature 293(2)
_diffrn_detector_area_resol_mean 10.0
_diffrn_measured_fraction_theta_full 1.000
_diffrn_measured_fraction_theta_max 0.999
_diffrn_measurement_device_type 'Bruker APEXII CCD'
_diffrn_measurement_method '\w scans'
_diffrn_radiation_monochromator graphite
_diffrn_radiation_source 'fine-focus sealed tube'
_diffrn_radiation_type MoK\a
_diffrn_radiation_wavelength 0.71073
_diffrn_reflns_av_R_equivalents 0.0312
_diffrn_reflns_av_sigmaI/netI 0.0296
_diffrn_reflns_limit_h_max 14
_diffrn_reflns_limit_h_min -15
_diffrn_reflns_limit_k_max 21
_diffrn_reflns_limit_k_min -21
_diffrn_reflns_limit_l_max 21
_diffrn_reflns_limit_l_min -20
_diffrn_reflns_number 30221
_diffrn_reflns_theta_full 25.00
_diffrn_reflns_theta_max 31.18
_diffrn_reflns_theta_min 1.99
_exptl_absorpt_coefficient_mu 0.085
_exptl_absorpt_correction_T_max 0.985
_exptl_absorpt_correction_T_min 0.978
_exptl_absorpt_correction_type multi-scan
_exptl_absorpt_process_details '(SADABS; Sheldrick, 1996)'
_exptl_crystal_colour Colourless
_exptl_crystal_density_diffrn 1.293
_exptl_crystal_density_method 'not measured'
_exptl_crystal_description Block
_exptl_crystal_F_000 896
_exptl_crystal_size_max 0.26
_exptl_crystal_size_mid 0.23
_exptl_crystal_size_min 0.18
_refine_diff_density_max 0.305
_refine_diff_density_min -0.226
_refine_ls_extinction_method none
_refine_ls_goodness_of_fit_ref 1.020
_refine_ls_hydrogen_treatment constr
_refine_ls_matrix_type full
_refine_ls_number_parameters 291
_refine_ls_number_reflns 7055
_refine_ls_number_restraints 0
_refine_ls_restrained_S_all 1.020
_refine_ls_R_factor_all 0.0858
_refine_ls_R_factor_gt 0.0503
_refine_ls_shift/su_max 0.000
_refine_ls_shift/su_mean 0.000
_refine_ls_structure_factor_coef Fsqd
_refine_ls_weighting_details 'calc w=1/[\s^2^(Fo^2^)+(0.0694P)^2^+0.3980P] where P=(Fo^2^+2Fc^2^)/3'
_refine_ls_weighting_scheme calc
_refine_ls_wR_factor_gt 0.1288
_refine_ls_wR_factor_ref 0.1529
_reflns_number_gt 4544
_reflns_number_total 7055
_reflns_threshold_expression I>2\s(I)
_cod_data_source_file bt5735.cif
_cod_data_source_block I
_cod_original_cell_volume 2180.85(10)
_cod_original_sg_symbol_H-M 'P 21/c'
_cod_database_code 2233097
_cod_database_fobs_code 2233097

loop_
_symmetry_equiv_pos_as_xyz
'x, y, z'
'-x, y+1/2, -z+1/2'
'-x, -y, -z'
'x, -y-1/2, z-1/2'

loop_
_atom_site_type_symbol
_atom_site_label
_atom_site_fract_x
_atom_site_fract_y
_atom_site_fract_z
_atom_site_U_iso_or_equiv
_atom_site_adp_type
_atom_site_calc_flag
_atom_site_refinement_flags
_atom_site_occupancy
_atom_site_symmetry_multiplicity
C C1 0.80511(12) 0.84780(8) 0.09959(8) 0.0326(2) Uani d . 1 1
C C2 0.80733(12) 0.86879(8) 0.20643(8) 0.0335(2) Uani d . 1 1
C C3 0.65980(12) 0.89026(9) 0.20385(9) 0.0367(3) Uani d . 1 1
H H3 0.6207 0.8333 0.2197 0.044 Uiso calc R 1 1
C C4 0.59877(13) 0.90885(11) 0.10112(10) 0.0449(3) Uani d . 1 1
H H4A 0.5042 0.8989 0.0858 0.054 Uiso calc R 1 1
H H4B 0.6166 0.9709 0.0841 0.054 Uiso calc R 1 1
C C5 0.63008(17) 0.84632(12) -0.04637(10) 0.0548(4) Uani d . 1 1
H H5A 0.5385 0.8313 -0.0695 0.082 Uiso calc R 1 1
H H5B 0.6830 0.8033 -0.0705 0.082 Uiso calc R 1 1
H H5C 0.6459 0.9070 -0.0662 0.082 Uiso calc R 1 1
C C6 0.87724(13) 0.92422(9) 0.05686(9) 0.0383(3) Uani d . 1 1
C C7 0.97873(13) 0.79028(9) 0.03856(9) 0.0382(3) Uani d . 1 1
C C8 1.06331(16) 0.72827(11) 0.01407(11) 0.0528(4) Uani d . 1 1
H H8 1.1311 0.7470 -0.0125 0.063 Uiso calc R 1 1
C C9 1.04343(19) 0.63686(12) 0.03057(13) 0.0626(5) Uani d . 1 1
H H9 1.1002 0.5932 0.0161 0.075 Uiso calc R 1 1
C C10 0.94146(19) 0.60908(10) 0.06787(12) 0.0586(4) Uani d . 1 1
H H10 0.9291 0.5469 0.0767 0.070 Uiso calc R 1 1
C C11 0.85666(16) 0.67219(9) 0.09259(10) 0.0455(3) Uani d . 1 1
H H11 0.7871 0.6532 0.1172 0.055 Uiso calc R 1 1
C C12 0.87840(13) 0.76409(8) 0.07963(8) 0.0348(3) Uani d . 1 1
C C13 0.90158(13) 0.94596(10) 0.25105(10) 0.0450(3) Uani d . 1 1
H H13A 0.8788 1.0018 0.2152 0.054 Uiso calc R 1 1
H H13B 0.8931 0.9573 0.3142 0.054 Uiso calc R 1 1
C C14 1.04058(14) 0.91967(12) 0.25330(11) 0.0520(4) Uani d . 1 1
C C15 1.13597(18) 0.97997(16) 0.23772(14) 0.0717(6) Uani d . 1 1
H H15 1.1152 1.0414 0.2254 0.086 Uiso calc R 1 1
C C16 1.2617(2) 0.9486(2) 0.24059(18) 0.0957(8) Uani d . 1 1
H H16 1.3259 0.9893 0.2313 0.115 Uiso calc R 1 1
C C17 1.2920(2) 0.8584(2) 0.2570(2) 0.1000(9) Uani d . 1 1
H H17 1.3766 0.8380 0.2578 0.120 Uiso calc R 1 1
C C18 1.19962(18) 0.79673(18) 0.27257(14) 0.0791(6) Uani d . 1 1
H H18 1.2205 0.7352 0.2840 0.095 Uiso calc R 1 1
C C19 1.07479(14) 0.82966(13) 0.27055(10) 0.0544(4) Uani d . 1 1
C C20 0.85238(14) 0.78283(10) 0.26401(9) 0.0418(3) Uani d . 1 1
C C21 0.63774(12) 0.96203(9) 0.27238(10) 0.0395(3) Uani d . 1 1
C C22 0.64635(16) 0.93919(11) 0.36474(11) 0.0509(4) Uani d . 1 1
H H22 0.6657 0.8791 0.3843 0.061 Uiso calc R 1 1
C C23 0.62671(17) 1.00382(13) 0.42869(12) 0.0584(4) Uani d . 1 1
H H23 0.6352 0.9864 0.4906 0.070 Uiso calc R 1 1
C C24 0.59504(15) 1.09288(12) 0.40314(13) 0.0560(4) Uani d . 1 1
C C25 0.5856(2) 1.11562(12) 0.31114(15) 0.0677(5) Uani d . 1 1
H H25 0.5637 1.1754 0.2915 0.081 Uiso calc R 1 1
C C26 0.60777(18) 1.05209(11) 0.24708(12) 0.0576(4) Uani d . 1 1
H H26 0.6024 1.0703 0.1858 0.069 Uiso calc R 1 1
C C27 0.5729(2) 1.16348(15) 0.47218(17) 0.0806(6) Uani d . 1 1
H H27A 0.6150 1.2198 0.4624 0.121 Uiso calc R 1 1
H H27B 0.6095 1.1420 0.5347 0.121 Uiso calc R 1 1
H H27C 0.4800 1.1737 0.4635 0.121 Uiso calc R 1 1
N N1 0.66462(11) 0.84226(8) 0.05524(8) 0.0395(2) Uani d . 1 1
N N2 0.97478(11) 0.88502(8) 0.02528(8) 0.0430(3) Uani d . 1 1
H H2 1.0282 0.9148 0.0000 0.052 Uiso calc R 1 1
O O1 0.84748(11) 1.00547(6) 0.05046(8) 0.0525(3) Uani d . 1 1
O O2 0.98473(10) 0.76670(8) 0.29036(7) 0.0546(3) Uani d . 1 1
O O3 0.78215(12) 0.72821(8) 0.28723(8) 0.0607(3) Uani d . 1 1

loop_
_atom_site_aniso_label
_atom_site_aniso_U_11
_atom_site_aniso_U_22
_atom_site_aniso_U_33
_atom_site_aniso_U_12
_atom_site_aniso_U_13
_atom_site_aniso_U_23
C1 0.0345(6) 0.0302(6) 0.0358(6) -0.0025(4) 0.0135(5) 0.0040(4)
C2 0.0307(6) 0.0370(6) 0.0351(6) -0.0028(5) 0.0122(5) 0.0013(5)
C3 0.0304(6) 0.0405(6) 0.0426(7) -0.0013(5) 0.0154(5) 0.0039(5)
C4 0.0343(6) 0.0549(8) 0.0459(7) 0.0033(6) 0.0108(6) 0.0029(6)
C5 0.0553(9) 0.0659(10) 0.0397(7) 0.0022(7) 0.0051(6) 0.0038(7)
C6 0.0412(7) 0.0345(6) 0.0434(7) -0.0018(5) 0.0184(5) 0.0055(5)
C7 0.0409(7) 0.0403(7) 0.0343(6) 0.0031(5) 0.0110(5) -0.0006(5)
C8 0.0489(8) 0.0610(10) 0.0504(8) 0.0121(7) 0.0157(7) -0.0087(7)
C9 0.0666(11) 0.0519(9) 0.0654(10) 0.0217(8) 0.0080(9) -0.0158(8)
C10 0.0752(11) 0.0342(7) 0.0583(9) 0.0090(7) 0.0007(8) -0.0044(6)
C11 0.0564(8) 0.0341(6) 0.0432(7) -0.0043(6) 0.0066(6) 0.0020(5)
C12 0.0406(6) 0.0319(6) 0.0315(6) 0.0005(5) 0.0079(5) 0.0013(4)
C13 0.0368(7) 0.0510(8) 0.0505(8) -0.0090(6) 0.0172(6) -0.0151(6)
C14 0.0345(7) 0.0732(10) 0.0499(8) -0.0107(7) 0.0131(6) -0.0233(7)
C15 0.0484(9) 0.0934(14) 0.0787(12) -0.0280(9) 0.0260(9) -0.0347(10)
C16 0.0436(10) 0.144(2) 0.1069(18) -0.0334(13) 0.0318(11) -0.0466(17)
C17 0.0351(9) 0.155(3) 0.1101(19) -0.0022(13) 0.0174(10) -0.0376(18)
C18 0.0427(9) 0.1165(17) 0.0735(12) 0.0177(10) 0.0055(8) -0.0151(12)
C19 0.0348(7) 0.0841(12) 0.0422(8) 0.0019(7) 0.0050(6) -0.0116(7)
C20 0.0441(7) 0.0485(8) 0.0344(6) 0.0056(6) 0.0126(5) 0.0054(5)
C21 0.0312(6) 0.0437(7) 0.0471(7) 0.0024(5) 0.0159(5) 0.0019(5)
C22 0.0566(9) 0.0508(8) 0.0516(8) 0.0114(7) 0.0253(7) 0.0060(6)
C23 0.0592(10) 0.0708(11) 0.0512(9) 0.0109(8) 0.0248(8) -0.0019(8)
C24 0.0411(8) 0.0614(10) 0.0685(10) 0.0054(7) 0.0190(7) -0.0145(8)
C25 0.0757(12) 0.0464(9) 0.0819(13) 0.0145(8) 0.0208(10) -0.0001(8)
C26 0.0701(11) 0.0485(9) 0.0561(9) 0.0107(7) 0.0189(8) 0.0069(7)
C27 0.0697(12) 0.0794(14) 0.0981(16) 0.0079(10) 0.0307(11) -0.0328(11)
N1 0.0348(5) 0.0465(6) 0.0364(5) -0.0024(4) 0.0073(4) 0.0027(4)
N2 0.0459(6) 0.0404(6) 0.0509(7) -0.0014(5) 0.0274(5) 0.0064(5)
O1 0.0583(6) 0.0341(5) 0.0744(7) 0.0032(4) 0.0344(5) 0.0138(5)
O2 0.0464(6) 0.0712(7) 0.0436(5) 0.0159(5) 0.0056(4) 0.0086(5)
O3 0.0682(7) 0.0571(7) 0.0645(7) 0.0054(5) 0.0314(6) 0.0256(5)

loop_
_atom_type_symbol
_atom_type_description
_atom_type_scat_dispersion_real
_atom_type_scat_dispersion_imag
_atom_type_scat_source
C C 0.0033 0.0016 'International Tables Vol C Tables 4.2.6.8 and 6.1.1.4'
H H 0.0000 0.0000 'International Tables Vol C Tables 4.2.6.8 and 6.1.1.4'
N N 0.0061 0.0033 'International Tables Vol C Tables 4.2.6.8 and 6.1.1.4'
O O 0.0106 0.0060 'International Tables Vol C Tables 4.2.6.8 and 6.1.1.4'

loop_
_geom_angle_atom_site_label_1
_geom_angle_atom_site_label_2
_geom_angle_atom_site_label_3
_geom_angle
N1 C1 C12 111.83(10)
N1 C1 C6 113.05(10)
C12 C1 C6 100.52(9)
N1 C1 C2 102.96(9)
C12 C1 C2 117.43(10)
C6 C1 C2 111.50(10)
C20 C2 C13 106.66(11)
C20 C2 C3 110.37(10)
C13 C2 C3 112.93(10)
C20 C2 C1 108.58(10)
C13 C2 C1 114.63(10)
C3 C2 C1 103.64(9)
C21 C3 C4 116.52(11)
C21 C3 C2 115.59(10)
C4 C3 C2 103.51(10)
C21 C3 H3 106.9
C4 C3 H3 106.9
C2 C3 H3 106.9
N1 C4 C3 102.26(11)
N1 C4 H4A 111.3
C3 C4 H4A 111.3
N1 C4 H4B 111.3
C3 C4 H4B 111.3
H4A C4 H4B 109.2
N1 C5 H5A 109.5
N1 C5 H5B 109.5
H5A C5 H5B 109.5
N1 C5 H5C 109.5
H5A C5 H5C 109.5
H5B C5 H5C 109.5
O1 C6 N2 125.79(12)
O1 C6 C1 125.78(11)
N2 C6 C1 108.39(11)
C8 C7 C12 122.44(13)
C8 C7 N2 127.98(13)
C12 C7 N2 109.56(11)
C7 C8 C9 117.18(16)
C7 C8 H8 121.4
C9 C8 H8 121.4
C10 C9 C8 121.34(15)
C10 C9 H9 119.3
C8 C9 H9 119.3
C9 C10 C11 121.08(15)
C9 C10 H10 119.5
C11 C10 H10 119.5
C12 C11 C10 118.15(15)
C12 C11 H11 120.9
C10 C11 H11 120.9
C11 C12 C7 119.70(12)
C11 C12 C1 130.64(12)
C7 C12 C1 109.60(10)
C14 C13 C2 109.89(12)
C14 C13 H13A 109.7
C2 C13 H13A 109.7
C14 C13 H13B 109.7
C2 C13 H13B 109.7
H13A C13 H13B 108.2
C19 C14 C15 118.22(16)
C19 C14 C13 117.33(14)
C15 C14 C13 124.44(17)
C16 C15 C14 120.0(2)
C16 C15 H15 120.0
C14 C15 H15 120.0
C17 C16 C15 120.2(2)
C17 C16 H16 119.9
C15 C16 H16 119.9
C16 C17 C18 121.2(2)
C16 C17 H17 119.4
C18 C17 H17 119.4
C17 C18 C19 117.7(2)
C17 C18 H18 121.2
C19 C18 H18 121.2
C14 C19 C18 122.66(18)
C14 C19 O2 120.77(13)
C18 C19 O2 116.53(18)
O3 C20 O2 117.19(13)
O3 C20 C2 125.69(13)
O2 C20 C2 117.12(12)
C26 C21 C22 116.83(14)
C26 C21 C3 122.78(13)
C22 C21 C3 120.39(12)
C21 C22 C23 121.36(15)
C21 C22 H22 119.3
C23 C22 H22 119.3
C24 C23 C22 121.72(16)
C24 C23 H23 119.1
C22 C23 H23 119.1
C23 C24 C25 117.01(15)
C23 C24 C27 122.04(18)
C25 C24 C27 120.95(18)
C24 C25 C26 121.77(16)
C24 C25 H25 119.1
C26 C25 H25 119.1
C21 C26 C25 121.29(16)
C21 C26 H26 119.4
C25 C26 H26 119.4
C24 C27 H27A 109.5
C24 C27 H27B 109.5
H27A C27 H27B 109.5
C24 C27 H27C 109.5
H27A C27 H27C 109.5
H27B C27 H27C 109.5
C4 N1 C5 115.16(11)
C4 N1 C1 107.14(10)
C5 N1 C1 115.52(11)
C6 N2 C7 111.83(11)
C6 N2 H2 124.1
C7 N2 H2 124.1
C20 O2 C19 121.05(12)

loop_
_geom_bond_atom_site_label_1
_geom_bond_atom_site_label_2
_geom_bond_distance
C1 N1 1.4577(16)
C1 C12 1.5089(17)
C1 C6 1.5621(16)
C1 C2 1.5975(17)
C2 C20 1.5240(18)
C2 C13 1.5356(18)
C2 C3 1.5652(17)
C3 C21 1.5110(18)
C3 C4 1.5169(19)
C3 H3 0.9800
C4 N1 1.4497(18)
C4 H4A 0.9700
C4 H4B 0.9700
C5 N1 1.4529(18)
C5 H5A 0.9600
C5 H5B 0.9600
C5 H5C 0.9600
C6 O1 1.2243(16)
C6 N2 1.3467(17)
C7 C8 1.3736(19)
C7 C12 1.3857(18)
C7 N2 1.3964(18)
C8 C9 1.381(2)
C8 H8 0.9300
C9 C10 1.374(3)
C9 H9 0.9300
C10 C11 1.387(2)
C10 H10 0.9300
C11 C12 1.3820(18)
C11 H11 0.9300
C13 C14 1.496(2)
C13 H13A 0.9700
C13 H13B 0.9700
C14 C19 1.370(3)
C14 C15 1.391(2)
C15 C16 1.383(3)
C15 H15 0.9300
C16 C17 1.363(4)
C16 H16 0.9300
C17 C18 1.380(4)
C17 H17 0.9300
C18 C19 1.384(2)
C18 H18 0.9300
C19 O2 1.396(2)
C20 O3 1.1892(17)
C20 O2 1.3637(17)
C21 C26 1.382(2)
C21 C22 1.382(2)
C22 C23 1.383(2)
C22 H22 0.9300
C23 C24 1.372(2)
C23 H23 0.9300
C24 C25 1.375(3)
C24 C27 1.505(2)
C25 C26 1.382(2)
C25 H25 0.9300
C26 H26 0.9300
C27 H27A 0.9600
C27 H27B 0.9600
C27 H27C 0.9600
N2 H2 0.8600

loop_
_geom_hbond_atom_site_label_D
_geom_hbond_atom_site_label_H
_geom_hbond_atom_site_label_A
_geom_hbond_site_symmetry_A
_geom_hbond_distance_DH
_geom_hbond_distance_HA
_geom_hbond_distance_DA
_geom_hbond_angle_DHA
N2 H2 O1 3_775 0.86 2.02 2.8740(10) 174.4
C5 H5B O3 4_575 0.96 2.59 3.407(2) 142.6

loop_
_geom_torsion_atom_site_label_1
_geom_torsion_atom_site_label_2
_geom_torsion_atom_site_label_3
_geom_torsion_atom_site_label_4
_geom_torsion
N1 C1 C2 C20 107.25(11)
C12 C1 C2 C20 -16.07(14)
C6 C1 C2 C20 -131.25(11)
N1 C1 C2 C13 -133.62(11)
C12 C1 C2 C13 103.06(13)
C6 C1 C2 C13 -12.12(15)
N1 C1 C2 C3 -10.10(11)
C12 C1 C2 C3 -133.42(11)
C6 C1 C2 C3 111.40(11)
C20 C2 C3 C21 98.57(13)
C13 C2 C3 C21 -20.72(15)
C1 C2 C3 C21 -145.34(11)
C20 C2 C3 C4 -132.81(11)
C13 C2 C3 C4 107.91(13)
C1 C2 C3 C4 -16.72(12)
C21 C3 C4 N1 166.01(10)
C2 C3 C4 N1 37.96(13)
N1 C1 C6 O1 55.83(18)
C12 C1 C6 O1 175.18(14)
C2 C1 C6 O1 -59.61(18)
N1 C1 C6 N2 -122.03(12)
C12 C1 C6 N2 -2.69(13)
C2 C1 C6 N2 122.52(12)
C12 C7 C8 C9 1.1(2)
N2 C7 C8 C9 -176.91(14)
C7 C8 C9 C10 1.5(2)
C8 C9 C10 C11 -1.7(3)
C9 C10 C11 C12 -0.7(2)
C10 C11 C12 C7 3.2(2)
C10 C11 C12 C1 -179.77(13)
C8 C7 C12 C11 -3.5(2)
N2 C7 C12 C11 174.86(12)
C8 C7 C12 C1 178.92(13)
N2 C7 C12 C1 -2.76(14)
N1 C1 C12 C11 -53.82(18)
C6 C1 C12 C11 -174.04(13)
C2 C1 C12 C11 64.87(18)
N1 C1 C12 C7 123.46(11)
C6 C1 C12 C7 3.23(13)
C2 C1 C12 C7 -117.86(11)
C20 C2 C13 C14 57.15(15)
C3 C2 C13 C14 178.55(11)
C1 C2 C13 C14 -63.05(16)
C2 C13 C14 C19 -36.75(18)
C2 C13 C14 C15 142.23(15)
C19 C14 C15 C16 -0.5(3)
C13 C14 C15 C16 -179.46(17)
C14 C15 C16 C17 1.2(3)
C15 C16 C17 C18 -1.0(4)
C16 C17 C18 C19 0.2(4)
C15 C14 C19 C18 -0.3(2)
C13 C14 C19 C18 178.73(15)
C15 C14 C19 O2 177.45(14)
C13 C14 C19 O2 -3.5(2)
C17 C18 C19 C14 0.5(3)
C17 C18 C19 O2 -177.40(18)
C13 C2 C20 O3 138.05(15)
C3 C2 C20 O3 15.04(19)
C1 C2 C20 O3 -97.92(16)
C13 C2 C20 O2 -42.67(15)
C3 C2 C20 O2 -165.68(11)
C1 C2 C20 O2 81.35(14)
C4 C3 C21 C26 -22.73(19)
C2 C3 C21 C26 99.17(16)
C4 C3 C21 C22 156.91(13)
C2 C3 C21 C22 -81.19(16)
C26 C21 C22 C23 -0.4(2)
C3 C21 C22 C23 179.90(14)
C21 C22 C23 C24 1.4(3)
C22 C23 C24 C25 -1.0(3)
C22 C23 C24 C27 179.71(17)
C23 C24 C25 C26 -0.4(3)
C27 C24 C25 C26 178.90(18)
C22 C21 C26 C25 -1.0(2)
C3 C21 C26 C25 178.70(15)
C24 C25 C26 C21 1.4(3)
C3 C4 N1 C5 -177.27(12)
C3 C4 N1 C1 -47.26(13)
C12 C1 N1 C4 162.40(10)
C6 C1 N1 C4 -85.00(12)
C2 C1 N1 C4 35.44(12)
C12 C1 N1 C5 -67.79(14)
C6 C1 N1 C5 44.80(15)
C2 C1 N1 C5 165.25(11)
O1 C6 N2 C7 -176.60(14)
C1 C6 N2 C7 1.27(15)
C8 C7 N2 C6 179.11(14)
C12 C7 N2 C6 0.90(16)
O3 C20 O2 C19 -176.49(13)
C2 C20 O2 C19 4.17(18)
C14 C19 O2 C20 21.8(2)
C18 C19 O2 C20 -160.33(14)
